data_4331498
loop_
_publ_author_name
'Tong, Yi-Ping'
'Zheng, Shao-Liang'
'Chen, Xiao-Ming'

_publ_section_title
;
 Syntheses, Structures, Photoluminescence, and Theoretical Studies of a
 Class of Beryllium(II) Compounds of Aromatic N,O-Chelate Ligands
;
_journal_issue 12
_journal_name_full 'Inorganic Chemistry'
_journal_page_first 4270
_journal_page_last 4275
_journal_paper_doi 10.1021/ic0501059
_journal_volume 44
_journal_year 2005
_chemical_formula_sum 'C26 H16 Be N2 O2 S2'
_chemical_formula_weight 461.54
_chemical_name_systematic
; 
 ? 
;
_space_group_IT_number 15
_symmetry_cell_setting monoclinic
_symmetry_space_group_name_Hall '-C 2yc'
_symmetry_space_group_name_H-M 'C 1 2/c 1'
_atom_sites_solution_hydrogens geom
_atom_sites_solution_primary direct
_atom_sites_solution_secondary difmap
_audit_creation_method SHELXL-97
_cell_angle_alpha 90.00
_cell_angle_beta 93.4140(10)
_cell_angle_gamma 90.00
_cell_formula_units_Z 8
_cell_length_a 24.5250(17)
_cell_length_b 12.0583(8)
_cell_length_c 14.7963(10)
_cell_measurement_temperature 293(2)
_cell_volume 4367.9(5)
_computing_cell_refinement 'SAINT (Bruker, 2001)'
_computing_data_collection 'SMART (Bruker, 2001)'
_computing_data_reduction SAINT
_computing_molecular_graphics 'SHELXTL V6.10 (Sheldrick, 2000)'
_computing_publication_material SHELXL-97
_computing_structure_refinement 'SHELXL-97 (Sheldrick, 1997)'
_computing_structure_solution 'SHELXS-97 (Sheldrick, 1990)'
_diffrn_ambient_temperature 293(2)
_diffrn_measured_fraction_theta_full 0.993
_diffrn_measured_fraction_theta_max 0.993
_diffrn_measurement_device_type 'Bruker APEX area-detector diffractometer'
_diffrn_measurement_method '\f and \w scan'
_diffrn_radiation_monochromator graphite
_diffrn_radiation_source 'fine-focus sealed tube'
_diffrn_radiation_type MoK\a
_diffrn_radiation_wavelength 0.71073
_diffrn_reflns_av_R_equivalents 0.0200
_diffrn_reflns_av_sigmaI/netI 0.0265
_diffrn_reflns_limit_h_max 30
_diffrn_reflns_limit_h_min -31
_diffrn_reflns_limit_k_max 15
_diffrn_reflns_limit_k_min -13
_diffrn_reflns_limit_l_max 12
_diffrn_reflns_limit_l_min -18
_diffrn_reflns_number 13083
_diffrn_reflns_theta_full 27.00
_diffrn_reflns_theta_max 27.00
_diffrn_reflns_theta_min 1.88
_exptl_absorpt_coefficient_mu 0.271
_exptl_absorpt_correction_T_max 0.9656
_exptl_absorpt_correction_T_min 0.9134
_exptl_absorpt_correction_type multi-scan
_exptl_absorpt_process_details 'SADABS (Sheldrick, 1996)'
_exptl_crystal_colour Colorless
_exptl_crystal_density_diffrn 1.404
_exptl_crystal_density_method 'not measured'
_exptl_crystal_description Block
_exptl_crystal_F_000 1904
_exptl_crystal_size_max 0.34
_exptl_crystal_size_mid 0.27
_exptl_crystal_size_min 0.13
_refine_diff_density_max 0.252
_refine_diff_density_min -0.185
_refine_diff_density_rms 0.053
_refine_ls_extinction_method none
_refine_ls_goodness_of_fit_ref 1.042
_refine_ls_hydrogen_treatment constr
_refine_ls_matrix_type full
_refine_ls_number_parameters 298
_refine_ls_number_reflns 4747
_refine_ls_number_restraints 0
_refine_ls_restrained_S_all 1.042
_refine_ls_R_factor_all 0.0578
_refine_ls_R_factor_gt 0.0445
_refine_ls_shift/su_max 0.001
_refine_ls_shift/su_mean 0.000
_refine_ls_structure_factor_coef Fsqd
_refine_ls_weighting_details 'calc w=1/[\s^2^(Fo^2^)+(0.0753P)^2^+0.8250P] where P=(Fo^2^+2Fc^2^)/3'
_refine_ls_weighting_scheme calc
_refine_ls_wR_factor_gt 0.1182
_refine_ls_wR_factor_ref 0.1285
_reflns_number_gt 3670
_reflns_number_total 4747
_reflns_threshold_expression >2sigma(I)
_cod_data_source_file ic0501059sup1.cif
_cod_data_source_block complex_3
_cod_depositor_comments
;
The following automatic conversions were performed:

'_symmetry_cell_setting' value 'Monoclinic' changed to 'monoclinic'
according to /home/saulius/struct/CIF-dictionaries/cif_core.dic
dictionary named 'cif_core.dic' version 2.4.2 from
2011-04-26.

'_exptl_absorpt_correction_type' value 'Multi-scan'
changed to 'multi-scan' according to
/home/saulius/struct/CIF-dictionaries/cif_core.dic dictionary named
'cif_core.dic' version 2.4.2 from
2011-04-26.

'_refine_ls_hydrogen_treatment' value 'Constr' changed
to 'constr' according to
/home/saulius/struct/CIF-dictionaries/cif_core.dic dictionary named
'cif_core.dic' version 2.4.2 from 2011-04-26.

Automatic conversion script
Id: cif_fix_values 1891 2012-01-12 08:04:46Z andrius 
;
_cod_original_sg_symbol_H-M C2/c
_cod_database_code 4331498

loop_
_symmetry_equiv_pos_as_xyz
'x, y, z'
'-x, y, -z+1/2'
'x+1/2, y+1/2, z'
'-x+1/2, y+1/2, -z+1/2'
'-x, -y, -z'
'x, -y, z-1/2'
'-x+1/2, -y+1/2, -z'
'x+1/2, -y+1/2, z-1/2'

loop_
_atom_site_label
_atom_site_type_symbol
_atom_site_fract_x
_atom_site_fract_y
_atom_site_fract_z
_atom_site_U_iso_or_equiv
_atom_site_adp_type
_atom_site_occupancy
_atom_site_symmetry_multiplicity
_atom_site_calc_flag
_atom_site_refinement_flags
N1 N 0.55403(5) 0.62033(11) 0.09118(10) 0.0442(3) Uani 1 1 d .
N2 N 0.66477(6) 0.68634(12) 0.11560(10) 0.0466(3) Uani 1 1 d .
O1 O 0.63254(5) 0.47960(10) 0.05551(9) 0.0543(3) Uani 1 1 d .
O2 O 0.62058(5) 0.65896(11) -0.04875(8) 0.0569(3) Uani 1 1 d .
S1 S 0.460361(17) 0.55942(4) 0.14274(3) 0.05157(15) Uani 1 1 d .
S2 S 0.72842(2) 0.84865(5) 0.16207(4) 0.06563(18) Uani 1 1 d .
C1 C 0.59966(7) 0.39961(15) 0.07856(12) 0.0472(4) Uani 1 1 d .
C2 C 0.61676(8) 0.28844(16) 0.07473(14) 0.0590(5) Uani 1 1 d .
H2A H 0.6513 0.2724 0.0555 0.071 Uiso 1 1 calc R
C3 C 0.58363(10) 0.20324(17) 0.09874(15) 0.0687(6) Uani 1 1 d .
H3A H 0.5960 0.1305 0.0951 0.082 Uiso 1 1 calc R
C4 C 0.53222(10) 0.22353(17) 0.12821(16) 0.0716(6) Uani 1 1 d .
H4A H 0.5104 0.1652 0.1458 0.086 Uiso 1 1 calc R
C5 C 0.51378(8) 0.33009(16) 0.13119(14) 0.0602(5) Uani 1 1 d .
H5A H 0.4788 0.3436 0.1497 0.072 Uiso 1 1 calc R
C6 C 0.54633(7) 0.41987(14) 0.10698(11) 0.0458(4) Uani 1 1 d .
C7 C 0.52599(6) 0.53174(14) 0.11071(11) 0.0424(4) Uani 1 1 d .
C8 C 0.47220(7) 0.70050(15) 0.13231(12) 0.0484(4) Uani 1 1 d .
C9 C 0.43763(8) 0.78805(18) 0.14831(14) 0.0633(5) Uani 1 1 d .
H9A H 0.4028 0.7756 0.1679 0.076 Uiso 1 1 calc R
C10 C 0.45604(10) 0.8931(2) 0.13451(17) 0.0762(6) Uani 1 1 d .
H10B H 0.4338 0.9532 0.1463 0.091 Uiso 1 1 calc R
C11 C 0.50783(10) 0.91184(18) 0.10298(18) 0.0764(6) Uani 1 1 d .
H11B H 0.5191 0.9841 0.0925 0.092 Uiso 1 1 calc R
C12 C 0.54237(8) 0.82500(16) 0.08716(16) 0.0630(5) Uani 1 1 d .
H12A H 0.5769 0.8379 0.0666 0.076 Uiso 1 1 calc R
C13 C 0.52458(7) 0.71748(15) 0.10262(12) 0.0481(4) Uani 1 1 d .
C1' C 0.64467(7) 0.75055(16) -0.07123(13) 0.0529(4) Uani 1 1 d .
C2' C 0.63741(9) 0.7895(2) -0.16094(14) 0.0664(5) Uani 1 1 d .
H2'A H 0.6149 0.7506 -0.2026 0.080 Uiso 1 1 calc R
C3' C 0.66282(11) 0.8832(2) -0.18738(17) 0.0807(7) Uani 1 1 d .
H3'A H 0.6574 0.9072 -0.2470 0.097 Uiso 1 1 calc R
C4' C 0.69668(12) 0.9435(2) -0.12722(19) 0.0895(8) Uani 1 1 d .
H4'A H 0.7140 1.0072 -0.1465 0.107 Uiso 1 1 calc R
C5' C 0.70439(10) 0.9088(2) -0.03944(17) 0.0773(7) Uani 1 1 d .
H5'A H 0.7270 0.9494 0.0010 0.093 Uiso 1 1 calc R
C6' C 0.67879(8) 0.81301(16) -0.00965(13) 0.0546(5) Uani 1 1 d .
C7' C 0.68735(7) 0.77548(15) 0.08314(13) 0.0508(4) Uani 1 1 d .
C8' C 0.71504(7) 0.75114(17) 0.24394(13) 0.0554(5) Uani 1 1 d .
C9' C 0.73492(9) 0.7467(2) 0.33353(15) 0.0693(6) Uani 1 1 d .
H9'A H 0.7589 0.8002 0.3577 0.083 Uiso 1 1 calc R
C10' C 0.71789(10) 0.6603(2) 0.38527(15) 0.0723(6) Uani 1 1 d .
H10A H 0.7302 0.6561 0.4459 0.087 Uiso 1 1 calc R
C11' C 0.68278(8) 0.57914(18) 0.34942(14) 0.0630(5) Uani 1 1 d .
H11A H 0.6719 0.5219 0.3864 0.076 Uiso 1 1 calc R
C12' C 0.66389(8) 0.58195(16) 0.25999(13) 0.0546(5) Uani 1 1 d .
H12B H 0.6409 0.5267 0.2358 0.065 Uiso 1 1 calc R
C13' C 0.68010(7) 0.66981(15) 0.20688(12) 0.0473(4) Uani 1 1 d .
Be1 Be 0.61886(9) 0.6058(2) 0.04850(16) 0.0488(5) Uani 1 1 d .

loop_
_atom_site_aniso_label
_atom_site_aniso_U_11
_atom_site_aniso_U_22
_atom_site_aniso_U_33
_atom_site_aniso_U_23
_atom_site_aniso_U_13
_atom_site_aniso_U_12
N1 0.0414(7) 0.0403(8) 0.0511(8) -0.0044(6) 0.0041(6) -0.0056(6)
N2 0.0413(7) 0.0464(8) 0.0523(9) -0.0041(6) 0.0062(6) -0.0081(6)
O1 0.0474(7) 0.0478(7) 0.0684(8) -0.0082(6) 0.0091(6) -0.0037(5)
O2 0.0581(8) 0.0596(8) 0.0529(8) -0.0032(6) 0.0039(6) -0.0154(6)
S1 0.0396(2) 0.0539(3) 0.0615(3) 0.0024(2) 0.00530(19) -0.00661(19)
S2 0.0616(3) 0.0590(3) 0.0754(4) -0.0084(2) -0.0026(3) -0.0221(2)
C1 0.0492(9) 0.0432(9) 0.0483(10) -0.0039(7) -0.0042(7) -0.0058(8)
C2 0.0568(11) 0.0513(11) 0.0677(12) -0.0062(9) -0.0072(9) 0.0045(9)
C3 0.0819(15) 0.0403(10) 0.0819(15) -0.0012(9) -0.0102(12) -0.0006(10)
C4 0.0796(15) 0.0435(11) 0.0912(16) 0.0054(10) 0.0007(12) -0.0129(10)
C5 0.0568(11) 0.0495(11) 0.0742(13) 0.0041(9) 0.0028(9) -0.0111(9)
C6 0.0462(9) 0.0418(9) 0.0484(10) -0.0008(7) -0.0042(7) -0.0050(7)
C7 0.0391(8) 0.0455(9) 0.0424(9) -0.0024(7) -0.0005(6) -0.0072(7)
C8 0.0455(9) 0.0486(10) 0.0511(10) -0.0043(8) 0.0024(7) -0.0033(8)
C9 0.0528(11) 0.0627(13) 0.0754(14) -0.0095(10) 0.0112(9) 0.0037(9)
C10 0.0731(14) 0.0567(13) 0.0997(18) -0.0163(12) 0.0124(13) 0.0124(11)
C11 0.0802(15) 0.0415(11) 0.1086(18) -0.0097(11) 0.0161(13) -0.0031(10)
C12 0.0596(12) 0.0431(11) 0.0878(15) -0.0082(9) 0.0158(10) -0.0072(9)
C13 0.0468(9) 0.0443(10) 0.0535(10) -0.0060(7) 0.0045(8) -0.0045(7)
C1' 0.0469(9) 0.0579(11) 0.0551(11) 0.0004(9) 0.0137(8) -0.0033(8)
C2' 0.0635(12) 0.0786(15) 0.0577(12) 0.0064(10) 0.0074(10) -0.0014(11)
C3' 0.0890(17) 0.0863(17) 0.0681(15) 0.0214(12) 0.0147(12) -0.0006(14)
C4' 0.106(2) 0.0751(17) 0.0894(18) 0.0208(14) 0.0204(15) -0.0238(15)
C5' 0.0847(16) 0.0693(14) 0.0785(15) 0.0071(12) 0.0098(12) -0.0278(12)
C6' 0.0523(10) 0.0524(11) 0.0600(11) 0.0016(9) 0.0121(8) -0.0103(8)
C7' 0.0427(9) 0.0485(10) 0.0617(11) -0.0071(8) 0.0085(8) -0.0085(7)
C8' 0.0481(10) 0.0547(11) 0.0632(12) -0.0078(9) 0.0010(8) -0.0010(8)
C9' 0.0642(13) 0.0718(14) 0.0696(14) -0.0147(11) -0.0149(11) 0.0072(11)
C10' 0.0723(14) 0.0827(16) 0.0604(13) -0.0064(11) -0.0086(11) 0.0230(13)
C11' 0.0599(11) 0.0696(14) 0.0600(12) 0.0071(10) 0.0064(9) 0.0192(10)
C12' 0.0488(10) 0.0540(11) 0.0616(12) 0.0000(9) 0.0100(8) 0.0038(8)
C13' 0.0395(8) 0.0482(10) 0.0544(10) -0.0074(8) 0.0045(7) 0.0016(7)
Be1 0.0428(11) 0.0483(13) 0.0558(13) -0.0081(10) 0.0070(10) -0.0079(10)

loop_
_atom_type_symbol
_atom_type_description
_atom_type_scat_dispersion_real
_atom_type_scat_dispersion_imag
_atom_type_scat_source
C C 0.0033 0.0016 'International Tables Vol C Tables 4.2.6.8 and 6.1.1.4'
H H 0.0000 0.0000 'International Tables Vol C Tables 4.2.6.8 and 6.1.1.4'
Be Be 0.0005 0.0002 'International Tables Vol C Tables 4.2.6.8 and 6.1.1.4'
N N 0.0061 0.0033 'International Tables Vol C Tables 4.2.6.8 and 6.1.1.4'
O O 0.0106 0.0060 'International Tables Vol C Tables 4.2.6.8 and 6.1.1.4'
S S 0.1246 0.1234 'International Tables Vol C Tables 4.2.6.8 and 6.1.1.4'

loop_
_geom_angle_atom_site_label_1
_geom_angle_atom_site_label_2
_geom_angle_atom_site_label_3
_geom_angle
C7 N1 C13 112.09(14)
C7 N1 Be1 119.73(14)
C13 N1 Be1 128.03(14)
C7' N2 C13' 112.08(14)
C7' N2 Be1 121.20(15)
C13' N2 Be1 126.67(14)
C1 O1 Be1 126.85(15)
C1' O2 Be1 127.84(15)
C8 S1 C7 90.08(8)
C8' S2 C7' 89.94(9)
O1 C1 C2 119.98(17)
O1 C1 C6 122.74(16)
C2 C1 C6 117.28(17)
C3 C2 C1 121.4(2)
C3 C2 H2A 119.3
C1 C2 H2A 119.3
C2 C3 C4 121.1(2)
C2 C3 H3A 119.5
C4 C3 H3A 119.5
C5 C4 C3 119.2(2)
C5 C4 H4A 120.4
C3 C4 H4A 120.4
C4 C5 C6 121.6(2)
C4 C5 H5A 119.2
C6 C5 H5A 119.2
C5 C6 C1 119.41(17)
C5 C6 C7 120.59(17)
C1 C6 C7 120.01(15)
N1 C7 C6 124.53(15)
N1 C7 S1 114.20(13)
C6 C7 S1 121.27(12)
C9 C8 C13 121.76(18)
C9 C8 S1 128.74(15)
C13 C8 S1 109.49(13)
C10 C9 C8 118.13(19)
C10 C9 H9A 120.9
C8 C9 H9A 120.9
C9 C10 C11 121.0(2)
C9 C10 H10B 119.5
C11 C10 H10B 119.5
C12 C11 C10 121.0(2)
C12 C11 H11B 119.5
C10 C11 H11B 119.5
C11 C12 C13 118.63(19)
C11 C12 H12A 120.7
C13 C12 H12A 120.7
C12 C13 N1 126.47(16)
C12 C13 C8 119.43(17)
N1 C13 C8 114.10(15)
O2 C1' C2' 119.25(18)
O2 C1' C6' 123.03(17)
C2' C1' C6' 117.71(18)
C3' C2' C1' 120.9(2)
C3' C2' H2'A 119.5
C1' C2' H2'A 119.5
C2' C3' C4' 121.2(2)
C2' C3' H3'A 119.4
C4' C3' H3'A 119.4
C5' C4' C3' 119.5(2)
C5' C4' H4'A 120.2
C3' C4' H4'A 120.2
C4' C5' C6' 120.9(2)
C4' C5' H5'A 119.6
C6' C5' H5'A 119.6
C5' C6' C1' 119.70(19)
C5' C6' C7' 120.94(18)
C1' C6' C7' 119.35(16)
N2 C7' C6' 124.17(16)
N2 C7' S2 114.22(14)
C6' C7' S2 121.60(13)
C9' C8' C13' 121.5(2)
C9' C8' S2 128.63(17)
C13' C8' S2 109.88(14)
C10' C9' C8' 117.5(2)
C10' C9' H9'A 121.3
C8' C9' H9'A 121.3
C9' C10' C11' 121.6(2)
C9' C10' H10A 119.2
C11' C10' H10A 119.2
C12' C11' C10' 121.0(2)
C12' C11' H11A 119.5
C10' C11' H11A 119.5
C11' C12' C13' 118.08(19)
C11' C12' H12B 121.0
C13' C12' H12B 121.0
C12' C13' C8' 120.24(18)
C12' C13' N2 125.89(16)
C8' C13' N2 113.87(16)
O1 Be1 O2 116.08(16)
O1 Be1 N2 112.03(16)
O2 Be1 N2 103.90(14)
O1 Be1 N1 105.64(14)
O2 Be1 N1 111.20(16)
N2 Be1 N1 107.84(14)

loop_
_geom_bond_atom_site_label_1
_geom_bond_atom_site_label_2
_geom_bond_distance
N1 C7 1.312(2)
N1 C13 1.392(2)
N1 Be1 1.754(3)
N2 C7' 1.313(2)
N2 C13' 1.395(2)
N2 Be1 1.750(3)
O1 C1 1.315(2)
O1 Be1 1.560(3)
O2 C1' 1.305(2)
O2 Be1 1.578(3)
S1 C8 1.7342(19)
S1 C7 1.7371(17)
S2 C8' 1.733(2)
S2 C7' 1.7368(18)
C1 C2 1.407(3)
C1 C6 1.419(2)
C2 C3 1.370(3)
C2 H2A 0.9300
C3 C4 1.380(3)
C3 H3A 0.9300
C4 C5 1.364(3)
C4 H4A 0.9300
C5 C6 1.404(2)
C5 H5A 0.9300
C6 C7 1.440(2)
C8 C9 1.383(3)
C8 C13 1.397(2)
C9 C10 1.365(3)
C9 H9A 0.9300
C10 C11 1.397(3)
C10 H10B 0.9300
C11 C12 1.376(3)
C11 H11B 0.9300
C12 C13 1.391(3)
C12 H12A 0.9300
C1' C2' 1.409(3)
C1' C6' 1.417(3)
C2' C3' 1.358(3)
C2' H2'A 0.9300
C3' C4' 1.387(4)
C3' H3'A 0.9300
C4' C5' 1.367(3)
C4' H4'A 0.9300
C5' C6' 1.399(3)
C5' H5'A 0.9300
C6' C7' 1.449(3)
C8' C9' 1.386(3)
C8' C13' 1.393(3)
C9' C10' 1.372(3)
C9' H9'A 0.9300
C10' C11' 1.388(3)
C10' H10A 0.9300
C11' C12' 1.376(3)
C11' H11A 0.9300
C12' C13' 1.391(3)
C12' H12B 0.9300

loop_
_geom_torsion_atom_site_label_1
_geom_torsion_atom_site_label_2
_geom_torsion_atom_site_label_3
_geom_torsion_atom_site_label_4
_geom_torsion
Be1 O1 C1 C2 174.91(17)
Be1 O1 C1 C6 -4.5(3)
O1 C1 C2 C3 179.64(18)
C6 C1 C2 C3 -1.0(3)
C1 C2 C3 C4 -0.4(3)
C2 C3 C4 C5 1.7(3)
C3 C4 C5 C6 -1.5(3)
C4 C5 C6 C1 0.1(3)
C4 C5 C6 C7 -179.96(19)
O1 C1 C6 C5 -179.52(16)
C2 C1 C6 C5 1.1(3)
O1 C1 C6 C7 0.6(3)
C2 C1 C6 C7 -178.83(15)
C13 N1 C7 C6 -178.65(15)
Be1 N1 C7 C6 5.5(2)
C13 N1 C7 S1 1.23(18)
Be1 N1 C7 S1 -174.62(12)
C5 C6 C7 N1 178.48(17)
C1 C6 C7 N1 -1.6(3)
C5 C6 C7 S1 -1.4(2)
C1 C6 C7 S1 178.54(12)
C8 S1 C7 N1 -1.76(13)
C8 S1 C7 C6 178.12(15)
C7 S1 C8 C9 -178.93(19)
C7 S1 C8 C13 1.74(14)
C13 C8 C9 C10 -0.2(3)
S1 C8 C9 C10 -179.42(17)
C8 C9 C10 C11 1.5(3)
C9 C10 C11 C12 -1.7(4)
C10 C11 C12 C13 0.4(4)
C11 C12 C13 N1 -179.34(19)
C11 C12 C13 C8 0.9(3)
C7 N1 C13 C12 -179.56(19)
Be1 N1 C13 C12 -4.1(3)
C7 N1 C13 C8 0.2(2)
Be1 N1 C13 C8 175.61(16)
C9 C8 C13 C12 -1.1(3)
S1 C8 C13 C12 178.30(15)
C9 C8 C13 N1 179.15(17)
S1 C8 C13 N1 -1.5(2)
Be1 O2 C1' C2' -174.36(18)
Be1 O2 C1' C6' 6.5(3)
O2 C1' C2' C3' -178.5(2)
C6' C1' C2' C3' 0.7(3)
C1' C2' C3' C4' 0.0(4)
C2' C3' C4' C5' -0.5(4)
C3' C4' C5' C6' 0.3(4)
C4' C5' C6' C1' 0.4(4)
C4' C5' C6' C7' 179.4(2)
O2 C1' C6' C5' 178.27(19)
C2' C1' C6' C5' -0.9(3)
O2 C1' C6' C7' -0.7(3)
C2' C1' C6' C7' -179.87(17)
C13' N2 C7' C6' 179.96(16)
Be1 N2 C7' C6' -2.6(3)
C13' N2 C7' S2 -1.16(19)
Be1 N2 C7' S2 176.28(12)
C5' C6' C7' N2 -179.8(2)
C1' C6' C7' N2 -0.9(3)
C5' C6' C7' S2 1.4(3)
C1' C6' C7' S2 -179.68(15)
C8' S2 C7' N2 0.93(15)
C8' S2 C7' C6' 179.84(16)
C7' S2 C8' C9' 178.4(2)
C7' S2 C8' C13' -0.43(15)
C13' C8' C9' C10' -1.5(3)
S2 C8' C9' C10' 179.80(16)
C8' C9' C10' C11' 1.0(3)
C9' C10' C11' C12' 0.4(3)
C10' C11' C12' C13' -1.3(3)
C11' C12' C13' C8' 0.8(3)
C11' C12' C13' N2 -179.60(16)
C9' C8' C13' C12' 0.6(3)
S2 C8' C13' C12' 179.53(14)
C9' C8' C13' N2 -179.05(17)
S2 C8' C13' N2 -0.1(2)
C7' N2 C13' C12' -178.80(17)
Be1 N2 C13' C12' 3.9(3)
C7' N2 C13' C8' 0.8(2)
Be1 N2 C13' C8' -176.45(16)
C1 O1 Be1 O2 -116.52(18)
C1 O1 Be1 N2 124.36(17)
C1 O1 Be1 N1 7.2(2)
C1' O2 Be1 O1 -131.91(18)
C1' O2 Be1 N2 -8.4(2)
C1' O2 Be1 N1 107.31(19)
C7' N2 Be1 O1 132.38(17)
C13' N2 Be1 O1 -50.6(2)
C7' N2 Be1 O2 6.3(2)
C13' N2 Be1 O2 -176.63(15)
C7' N2 Be1 N1 -111.78(17)
C13' N2 Be1 N1 65.3(2)
C7 N1 Be1 O1 -7.5(2)
C13 N1 Be1 O1 177.36(15)
C7 N1 Be1 O2 119.22(17)
C13 N1 Be1 O2 -55.9(2)
C7 N1 Be1 N2 -127.48(16)
C13 N1 Be1 N2 57.4(2)
